data_9009752
loop_
_publ_author_name
'Santoro, A.'
'Marezio, M.'
'Roth, R. S.'
'Minor, D.'

_publ_section_title
;
 Neutron powder diffraction study of the
 structures of CeTaO4, CeNbO4, and NdTaO4
;
_journal_name_full 'Journal of Solid State Chemistry'
_journal_page_first 167
_journal_page_last 175
_journal_paper_doi 10.1016/0022-4596(80)90489-2
_journal_volume 35
_journal_year 1980
_chemical_formula_structural CeTaO4
_chemical_formula_sum 'Ce O4 Ta'
_space_group_IT_number 14
_symmetry_space_group_name_Hall '-P 2ybc'
_symmetry_space_group_name_H-M 'P 1 21/c 1'
_cell_angle_alpha 90
_cell_angle_beta 100.87
_cell_angle_gamma 90
_cell_length_a 7.6161
_cell_length_b 5.5254
_cell_length_c 7.7588
_cell_formula_units_Z 4
_cell_volume 320.648
_database_code_amcsd 0013407
_exptl_crystal_density_diffrn 7.976
_cod_original_formula_sum 'Ce Ta O4'
_cod_database_code 9009752
_amcsd_formula_title CeTaO4

loop_
_space_group_symop_operation_xyz
x,y,z
x,1/2-y,1/2+z
-x,1/2+y,1/2-z
-x,-y,-z

loop_
_atom_site_label
_atom_site_fract_x
_atom_site_fract_y
_atom_site_fract_z
_atom_site_U_iso_or_equiv
Ce 0.34410 0.77280 0.09990 0.00925
Ta 0.16680 0.26700 0.30450 0.00823
O1 0.16800 0.16040 0.05440 0.00874
O2 0.05680 0.58690 0.20670 0.01140
O3 0.38230 0.48420 0.33120 0.00659
O4 0.33380 0.00840 0.36710 0.00988

loop_
_cod_related_entry_id
_cod_related_entry_database
_cod_related_entry_code
1 AMCSD 0013407
